data_4088369
loop_
_publ_author_name
'Engl, Pascal S.'
'Fedorov, Alexey'
'Cop\'eret, Christophe'
'Togni, Antonio'

_publ_section_title
;
 N-Trifluoromethyl NHC Ligands Provide Selective Ruthenium Metathesis
 Catalysts
;
_journal_issue 6
_journal_name_full Organometallics
_journal_page_first 887
_journal_paper_doi 10.1021/acs.organomet.6b00028
_journal_volume 35
_journal_year 2016
_chemical_formula_moiety 'C39 H48 Cl2 F3 N2 P Ru, C H2 Cl2'
_chemical_formula_sum 'C40 H50 Cl4 F3 N2 P Ru'
_chemical_formula_weight 889.66
_space_group_crystal_system monoclinic
_space_group_IT_number 14
_space_group_name_Hall '-P 2ybc'
_space_group_name_H-M_alt 'P 1 21/c 1'
_atom_sites_solution_hydrogens geom
_atom_sites_solution_primary direct
_audit_creation_date 2015-03-06
_audit_creation_method
;
Olex2 1.2
(compiled 2015.01.26 svn.r3150 for OlexSys, GUI svn.r4998)
;
_cell_angle_alpha 90
_cell_angle_beta 90.906(2)
_cell_angle_gamma 90
_cell_formula_units_Z 4
_cell_length_a 9.6135(17)
_cell_length_b 9.9787(17)
_cell_length_c 43.076(7)
_cell_measurement_reflns_used 9954
_cell_measurement_temperature 101.7
_cell_measurement_theta_max 30.67
_cell_measurement_theta_min 2.49
_cell_volume 4131.8(12)
_computing_cell_refinement 'Bruker SAINT'
_computing_data_collection 'Bruker APEX2'
_computing_data_reduction 'Bruker SAINT'
_computing_molecular_graphics 'Olex2 (Dolomanov et al., 2009)'
_computing_publication_material 'Olex2 (Dolomanov et al., 2009)'
_computing_structure_refinement 'ShelXL (Sheldrick, 2008)'
_computing_structure_solution 'ShelXS (Sheldrick, 2008)'
_diffrn_ambient_temperature 101.8
_diffrn_detector 'Bruker Photon 100 area detector'
_diffrn_detector_area_resol_mean 10.24
_diffrn_detector_type 'CMOS area detector'
_diffrn_measured_fraction_theta_full 0.999
_diffrn_measured_fraction_theta_max 0.997
_diffrn_measurement_device 'kappa-stage diffractometer'
_diffrn_measurement_device_type 'Bruker D8 Venture'
_diffrn_measurement_method '\w and \f scans'
_diffrn_radiation_monochromator 'focusing graphite'
_diffrn_radiation_probe x-ray
_diffrn_radiation_type MoK\a
_diffrn_radiation_wavelength 0.71073
_diffrn_reflns_av_R_equivalents 0.1048
_diffrn_reflns_av_unetI/netI 0.0908
_diffrn_reflns_Laue_measured_fraction_full 0.999
_diffrn_reflns_Laue_measured_fraction_max 0.997
_diffrn_reflns_limit_h_max 13
_diffrn_reflns_limit_h_min -13
_diffrn_reflns_limit_k_max 14
_diffrn_reflns_limit_k_min -14
_diffrn_reflns_limit_l_max 60
_diffrn_reflns_limit_l_min -58
_diffrn_reflns_number 61512
_diffrn_reflns_point_group_measured_fraction_full 0.999
_diffrn_reflns_point_group_measured_fraction_max 0.997
_diffrn_reflns_theta_full 26.000
_diffrn_reflns_theta_max 30.030
_diffrn_reflns_theta_min 2.307
_diffrn_source 'sealed tube'
_exptl_absorpt_coefficient_mu 0.721
_exptl_absorpt_correction_T_max 0.7465
_exptl_absorpt_correction_T_min 0.5671
_exptl_absorpt_correction_type multi-scan
_exptl_absorpt_process_details
;
SADABS-2012/1 (Bruker,2012) was used for absorption correction.
wR2(int) was 0.0868 before and 0.0687 after correction.
The Ratio of minimum to maximum transmission is 0.7597.
The \l/2 correction factor is 0.0015.
;
_exptl_crystal_colour 'clear green'
_exptl_crystal_colour_lustre clear
_exptl_crystal_colour_primary green
_exptl_crystal_density_diffrn 1.430
_exptl_crystal_description prism
_exptl_crystal_F_000 1832
_exptl_crystal_recrystallization_method CH2Cl2/hexane
_exptl_crystal_size_max 0.325
_exptl_crystal_size_mid 0.322
_exptl_crystal_size_min 0.149
_refine_diff_density_max 0.934
_refine_diff_density_min -1.078
_refine_diff_density_rms 0.131
_refine_ls_extinction_method none
_refine_ls_goodness_of_fit_ref 1.076
_refine_ls_hydrogen_treatment constr
_refine_ls_matrix_type full
_refine_ls_number_parameters 491
_refine_ls_number_reflns 12056
_refine_ls_number_restraints 102
_refine_ls_restrained_S_all 1.072
_refine_ls_R_factor_all 0.1109
_refine_ls_R_factor_gt 0.0675
_refine_ls_shift/su_max 0.001
_refine_ls_shift/su_mean 0.000
_refine_ls_structure_factor_coef Fsqd
_refine_ls_weighting_details
;
 w=1/[\s^2^(Fo^2^)+(0.0247P)^2^+12.7237P]
 where P=(Fo^2^+2Fc^2^)/3
;
_refine_ls_weighting_scheme calc
_refine_ls_wR_factor_gt 0.1063
_refine_ls_wR_factor_ref 0.1185
_reflns_Friedel_coverage 0.000
_reflns_number_gt 8541
_reflns_number_total 12056
_reflns_threshold_expression 'I > 2\s(I)'
_cod_data_source_file om6b00028_si_002.cif
_cod_data_source_block pse-nhc-143
_cod_database_code 4088369
_shelxl_version_number 2012-9
_shelx_space_group_comment
;
The symmetry employed for this shelxl refinement is uniquely defined
by the following loop, which should always be used as a source of
symmetry information in preference to the above space-group names.
They are only intended as comments.
;
_shelx_estimated_absorpt_t_max 0.900
_shelx_estimated_absorpt_t_min 0.799
_olex2_refinement_description
;
1. Fixed Uiso
 At 1.2 times of:
  All C(H) groups, All C(H,H) groups
2. Rigid bond restraints
 C16, C21, C20, C19, C18, C17
 with sigma for 1-2 distances of 0.001 and sigma for 1-3 distances of 0.001
 C19A, C18A, C20A, C17A, C21A, C16A
 with sigma for 1-2 distances of 0.001 and sigma for 1-3 distances of 0.001
3. Uiso/Uaniso restraints and constraints
C16 \\sim C16A: within 1.7A with sigma of 0.01 and sigma for terminal atoms of
0.02
4. Rigid body (RIGU) restrains
 C16, C21, C20, C19, C18, C17
 with sigma for 1-2 distances of 0.002 and sigma for 1-3 distances of 0.002
 C19A, C18A, C20A, C17A, C21A, C16A
 with sigma for 1-2 distances of 0.002 and sigma for 1-3 distances of 0.002
5. Others
 Sof(H15A)=Sof(C16)=Sof(C21)=Sof(H21)=Sof(C20)=Sof(H20)=Sof(C19)=Sof(H19)=
 Sof(C18)=Sof(H18)=Sof(C17)=Sof(H17)=1-FVAR(1)
 Sof(H15)=Sof(C16A)=Sof(C21A)=Sof(H21A)=Sof(C20A)=Sof(H20A)=Sof(C19A)=
 Sof(H19A)=Sof(C18A)=Sof(H18A)=Sof(C17A)=Sof(H17A)=FVAR(1)
6.a Ternary CH refined with riding coordinates:
 C22(H22), C28(H28), C34(H34)
6.b Secondary CH2 refined with riding coordinates:
 C33(H33A,H33B), C40(H40A,H40B), C26(H26A,H26B), C32(H32A,H32B), C31(H31A,
 H31B), C38(H38A,H38B), C27(H27A,H27B), C25(H25A,H25B), C29(H29A,H29B),
 C30(H30A,H30B), C37(H37A,H37B), C36(H36A,H36B), C23(H23A,H23B), C35(H35A,H35B),
  C24(H24A,H24B), C39(H39A,H39B)
6.c Aromatic/amide H refined with riding coordinates:
 C5(H5), C10(H10), C11(H11), C4(H4), C3(H3), C12(H12), C15(H15), C15(H15A),
 C6(H6), C13(H13), C14(H14), C21A(H21A), C20A(H20A), C19A(H19A), C18A(H18A),
 C17A(H17A), C21(H21), C20(H20), C19(H19), C18(H18), C17(H17)
6.d Fitted hexagon refined as free rotating group:
 C16A(C21A,C20A,C19A,C18A,C17A), C16(C21,C20,C19,C18,C17)
;
_olex2_date_sample_data_collection 2015-02-12
_olex2_submission_special_instructions 'No special instructions were received'

loop_
_space_group_symop_operation_xyz
'x, y, z'
'-x, y+1/2, -z+1/2'
'-x, -y, -z'
'x, -y-1/2, z-1/2'

loop_
_atom_site_label
_atom_site_type_symbol
_atom_site_fract_x
_atom_site_fract_y
_atom_site_fract_z
_atom_site_U_iso_or_equiv
_atom_site_adp_type
_atom_site_occupancy
_atom_site_site_symmetry_order
_atom_site_calc_flag
_atom_site_refinement_flags_posn
_atom_site_refinement_flags_adp
_atom_site_refinement_flags_occupancy
_atom_site_disorder_assembly
_atom_site_disorder_group
Ru1 Ru 0.68251(3) 0.12733(3) 0.38812(2) 0.00988(7) Uani 1 1 d . . . . .
Cl2 Cl 0.54809(9) -0.07398(9) 0.38904(2) 0.01607(18) Uani 1 1 d . . . . .
Cl3 Cl 0.20700(14) 0.53996(15) 0.50872(3) 0.0499(3) Uani 1 1 d . . . . .
Cl1 Cl 0.85368(9) 0.30040(10) 0.39159(2) 0.01782(19) Uani 1 1 d . . . . .
Cl4 Cl 0.1876(2) 0.36765(16) 0.56295(4) 0.0706(5) Uani 1 1 d . . . . .
P1 P 0.78011(9) 0.06131(9) 0.33847(2) 0.01069(18) Uani 1 1 d . . . . .
F1 F 0.8667(2) -0.0025(2) 0.42337(5) 0.0257(5) Uani 1 1 d . . . . .
F2 F 0.8715(3) -0.0733(3) 0.47060(6) 0.0311(6) Uani 1 1 d . . . . .
F3 F 0.9635(2) 0.1148(3) 0.45961(6) 0.0321(6) Uani 1 1 d . . . . .
C33 C 0.9400(4) 0.1603(4) 0.28728(9) 0.0222(9) Uani 1 1 d . . . . .
H33A H 1.0007 0.0817 0.2913 0.027 Uiso 1 1 calc R . . . .
H33B H 0.8702 0.1351 0.2712 0.027 Uiso 1 1 calc R . . . .
C40 C 0.1130(5) 0.5022(6) 0.54208(12) 0.0470(14) Uani 1 1 d . . . . .
H40A H 0.0162 0.4791 0.5360 0.056 Uiso 1 1 calc R . . . .
H40B H 0.1101 0.5823 0.5556 0.056 Uiso 1 1 calc R . . . .
C26 C 0.9934(4) -0.2927(4) 0.36243(10) 0.0221(9) Uani 1 1 d . . . . .
H26A H 1.0230 -0.3207 0.3415 0.027 Uiso 1 1 calc R . . . .
H26B H 0.9601 -0.3732 0.3735 0.027 Uiso 1 1 calc R . . . .
C32 C 1.0276(5) 0.2772(5) 0.27565(11) 0.0331(11) Uani 1 1 d . . . . .
H32A H 1.1037 0.2955 0.2908 0.040 Uiso 1 1 calc R . . . .
H32B H 1.0702 0.2521 0.2557 0.040 Uiso 1 1 calc R . . . .
N2 N 0.5381(3) 0.2085(3) 0.45033(7) 0.0128(6) Uani 1 1 d . . . . .
C31 C 0.9409(5) 0.4037(5) 0.27106(11) 0.0339(11) Uani 1 1 d . . . . .
H31A H 1.0029 0.4790 0.2655 0.041 Uiso 1 1 calc R . . . .
H31B H 0.8742 0.3900 0.2536 0.041 Uiso 1 1 calc R . . . .
N1 N 0.7272(3) 0.0975(3) 0.45802(7) 0.0148(7) Uani 1 1 d . . . . .
C5 C 0.5166(4) 0.2043(4) 0.53651(9) 0.0221(9) Uani 1 1 d . . . . .
H5 H 0.4625 0.2303 0.5538 0.026 Uiso 1 1 calc R . . . .
C10 C 0.4167(4) 0.4172(4) 0.44118(9) 0.0194(8) Uani 1 1 d . . . . .
H10 H 0.4898 0.4625 0.4519 0.023 Uiso 1 1 calc R . . . .
C38 C 0.5987(4) -0.2059(5) 0.27267(11) 0.0308(10) Uani 1 1 d . . . . .
H38A H 0.6369 -0.2594 0.2554 0.037 Uiso 1 1 calc R . . . .
H38B H 0.5639 -0.2689 0.2885 0.037 Uiso 1 1 calc R . . . .
C11 C 0.3030(4) 0.4882(4) 0.42923(10) 0.0231(9) Uani 1 1 d . . . . .
H11 H 0.2986 0.5828 0.4315 0.028 Uiso 1 1 calc R . . . .
C7 C 0.5534(4) 0.1928(4) 0.48263(8) 0.0143(7) Uani 1 1 d . . . . .
C27 C 0.8751(4) -0.1915(4) 0.35935(9) 0.0170(8) Uani 1 1 d . . . . .
H27A H 0.8394 -0.1702 0.3802 0.020 Uiso 1 1 calc R . . . .
H27B H 0.7980 -0.2314 0.3470 0.020 Uiso 1 1 calc R . . . .
C25 C 1.1176(4) -0.2328(4) 0.38015(10) 0.0244(9) Uani 1 1 d . . . . .
H25A H 1.1940 -0.2993 0.3813 0.029 Uiso 1 1 calc R . . . .
H25B H 1.0901 -0.2109 0.4016 0.029 Uiso 1 1 calc R . . . .
C29 C 0.7746(4) 0.3229(4) 0.31190(9) 0.0173(8) Uani 1 1 d . . . . .
H29A H 0.7004 0.3016 0.2965 0.021 Uiso 1 1 calc R . . . .
H29B H 0.7298 0.3484 0.3316 0.021 Uiso 1 1 calc R . . . .
C30 C 0.8613(4) 0.4398(4) 0.30020(10) 0.0280(10) Uani 1 1 d . . . . .
H30A H 0.9281 0.4675 0.3167 0.034 Uiso 1 1 calc R . . . .
H30B H 0.7993 0.5167 0.2956 0.034 Uiso 1 1 calc R . . . .
C22 C 0.9237(3) -0.0619(4) 0.34364(8) 0.0126(7) Uani 1 1 d . . . . .
H22 H 0.9541 -0.0874 0.3223 0.015 Uiso 1 1 calc R . . . .
C9 C 0.4214(3) 0.2806(4) 0.43715(8) 0.0137(7) Uani 1 1 d . . . . .
C37 C 0.4779(5) -0.1207(5) 0.26036(10) 0.0343(11) Uani 1 1 d . . . . .
H37A H 0.5090 -0.0683 0.2422 0.041 Uiso 1 1 calc R . . . .
H37B H 0.4013 -0.1803 0.2533 0.041 Uiso 1 1 calc R . . . .
C4 C 0.6417(4) 0.1361(4) 0.54171(9) 0.0212(8) Uani 1 1 d . . . . .
H4 H 0.6713 0.1187 0.5625 0.025 Uiso 1 1 calc R . . . .
C36 C 0.4244(4) -0.0258(4) 0.28487(10) 0.0245(9) Uani 1 1 d . . . . .
H36A H 0.3810 -0.0780 0.3017 0.029 Uiso 1 1 calc R . . . .
H36B H 0.3522 0.0332 0.2755 0.029 Uiso 1 1 calc R . . . .
C2 C 0.6754(3) 0.1233(4) 0.48773(8) 0.0151(7) Uani 1 1 d . . . . .
C3 C 0.7236(4) 0.0931(4) 0.51763(9) 0.0189(8) Uani 1 1 d . . . . .
H3 H 0.8079 0.0456 0.5212 0.023 Uiso 1 1 calc R . . . .
C12 C 0.1969(4) 0.4202(4) 0.41412(9) 0.0201(8) Uani 1 1 d . . . . .
H12 H 0.1189 0.4684 0.4062 0.024 Uiso 1 1 calc R . . . .
C15 C 0.5298(3) 0.2133(4) 0.37067(8) 0.0127(7) Uani 1 1 d . . . . .
H15 H 0.4567 0.1515 0.3665 0.015 Uiso 0.56(4) 1 calc R . P A 1
H15A H 0.4572 0.1534 0.3648 0.015 Uiso 0.44(4) 1 calc R . P A 2
C8 C 0.8568(4) 0.0348(4) 0.45301(9) 0.0195(8) Uani 1 1 d . . . . .
C28 C 0.8660(4) 0.1994(4) 0.31728(8) 0.0135(7) Uani 1 1 d . . . . .
H28 H 0.9421 0.2307 0.3316 0.016 Uiso 1 1 calc R . . . .
C34 C 0.6555(3) -0.0302(4) 0.31264(8) 0.0128(7) Uani 1 1 d . . . . .
H34 H 0.6050 -0.0928 0.3267 0.015 Uiso 1 1 calc R . . . .
C23 C 1.0523(4) -0.0025(4) 0.36047(9) 0.0171(8) Uani 1 1 d . . . . .
H23A H 1.0868 0.0753 0.3486 0.021 Uiso 1 1 calc R . . . .
H23B H 1.0254 0.0295 0.3813 0.021 Uiso 1 1 calc R . . . .
C35 C 0.5422(4) 0.0597(4) 0.29840(9) 0.0196(8) Uani 1 1 d . . . . .
H35A H 0.5052 0.1201 0.3145 0.023 Uiso 1 1 calc R . . . .
H35B H 0.5824 0.1157 0.2818 0.023 Uiso 1 1 calc R . . . .
C6 C 0.4697(4) 0.2350(4) 0.50680(9) 0.0174(8) Uani 1 1 d . . . . .
H6 H 0.3852 0.2821 0.5031 0.021 Uiso 1 1 calc R . . . .
C24 C 1.1682(4) -0.1061(4) 0.36392(10) 0.0250(9) Uani 1 1 d . . . . .
H24A H 1.2464 -0.0668 0.3761 0.030 Uiso 1 1 calc R . . . .
H24B H 1.2029 -0.1298 0.3431 0.030 Uiso 1 1 calc R . . . .
C13 C 0.2026(4) 0.2824(4) 0.41046(10) 0.0218(9) Uani 1 1 d . . . . .
H13 H 0.1296 0.2366 0.3998 0.026 Uiso 1 1 calc R . . . .
C39 C 0.7153(4) -0.1199(4) 0.28710(9) 0.0228(8) Uani 1 1 d . . . . .
H39A H 0.7577 -0.0636 0.2709 0.027 Uiso 1 1 calc R . . . .
H39B H 0.7886 -0.1787 0.2961 0.027 Uiso 1 1 calc R . . . .
C14 C 0.3155(4) 0.2115(4) 0.42239(9) 0.0180(8) Uani 1 1 d . . . . .
H14 H 0.3197 0.1168 0.4204 0.022 Uiso 1 1 calc R . . . .
C1 C 0.6426(3) 0.1508(4) 0.43464(8) 0.0128(7) Uani 1 1 d . . . . .
C16A C 0.4891(15) 0.3497(7) 0.3614(3) 0.0162(19) Uani 0.56(4) 1 d . U P A 1
C21A C 0.3737(14) 0.3578(10) 0.3416(3) 0.021(2) Uani 0.56(4) 1 d G U P A 1
H21A H 0.3254 0.2787 0.3357 0.025 Uiso 0.56(4) 1 calc R . P A 1
C20A C 0.3292(13) 0.4817(13) 0.3306(3) 0.025(2) Uani 0.56(4) 1 d G U P A 1
H20A H 0.2503 0.4873 0.3171 0.030 Uiso 0.56(4) 1 calc R . P A 1
C19A C 0.3999(14) 0.5976(10) 0.3393(3) 0.020(2) Uani 0.56(4) 1 d G U P A 1
H19A H 0.3695 0.6822 0.3318 0.024 Uiso 0.56(4) 1 calc R . P A 1
C18A C 0.5153(12) 0.5895(7) 0.3591(4) 0.019(2) Uani 0.56(4) 1 d G U P A 1
H18A H 0.5637 0.6686 0.3651 0.023 Uiso 0.56(4) 1 calc R . P A 1
C17A C 0.5599(12) 0.4655(9) 0.3702(3) 0.0158(18) Uani 0.56(4) 1 d G U P A 1
H17A H 0.6387 0.4600 0.3837 0.019 Uiso 0.56(4) 1 calc R . P A 1
C16 C 0.496(2) 0.3554(10) 0.3638(5) 0.018(2) Uani 0.44(4) 1 d . U P A 2
C21 C 0.3900(19) 0.3823(14) 0.3424(4) 0.024(3) Uani 0.44(4) 1 d G U P A 2
H21 H 0.3389 0.3106 0.3332 0.029 Uiso 0.44(4) 1 calc R . P A 2
C20 C 0.3584(18) 0.5140(17) 0.3345(4) 0.024(3) Uani 0.44(4) 1 d G U P A 2
H20 H 0.2859 0.5323 0.3199 0.028 Uiso 0.44(4) 1 calc R . P A 2
C19 C 0.4331(18) 0.6188(12) 0.3480(4) 0.023(3) Uani 0.44(4) 1 d G U P A 2
H19 H 0.4116 0.7088 0.3426 0.028 Uiso 0.44(4) 1 calc R . P A 2
C18 C 0.5392(16) 0.5919(11) 0.3694(5) 0.019(3) Uani 0.44(4) 1 d G U P A 2
H18 H 0.5903 0.6636 0.3786 0.023 Uiso 0.44(4) 1 calc R . P A 2
C17 C 0.5707(17) 0.4602(12) 0.3773(5) 0.021(3) Uani 0.44(4) 1 d G U P A 2
H17 H 0.6433 0.4418 0.3919 0.025 Uiso 0.44(4) 1 calc R . P A 2

loop_
_atom_site_aniso_label
_atom_site_aniso_U_11
_atom_site_aniso_U_22
_atom_site_aniso_U_33
_atom_site_aniso_U_23
_atom_site_aniso_U_13
_atom_site_aniso_U_12
Ru1 0.00694(11) 0.01185(13) 0.01084(13) -0.00073(13) -0.00021(8) 0.00247(12)
Cl2 0.0152(4) 0.0137(4) 0.0195(5) 0.0022(4) 0.0037(3) -0.0001(3)
Cl3 0.0391(7) 0.0549(9) 0.0557(9) 0.0048(7) 0.0058(6) -0.0034(6)
Cl1 0.0113(4) 0.0211(5) 0.0211(5) -0.0067(4) -0.0004(3) -0.0028(3)
Cl4 0.1053(13) 0.0434(9) 0.0645(10) -0.0021(8) 0.0388(9) -0.0028(9)
P1 0.0092(4) 0.0108(5) 0.0121(4) -0.0007(4) 0.0001(3) 0.0004(3)
F1 0.0219(12) 0.0386(15) 0.0168(12) -0.0041(11) 0.0006(9) 0.0171(11)
F2 0.0364(14) 0.0301(14) 0.0268(13) 0.0080(11) 0.0015(11) 0.0213(11)
F3 0.0121(10) 0.0455(16) 0.0387(15) -0.0064(13) -0.0044(10) 0.0030(11)
C33 0.024(2) 0.020(2) 0.023(2) 0.0021(16) 0.0118(16) 0.0009(16)
C40 0.039(3) 0.064(4) 0.038(3) -0.020(3) 0.000(2) 0.003(3)
C26 0.022(2) 0.018(2) 0.026(2) 0.0011(17) 0.0034(16) 0.0045(16)
C32 0.028(2) 0.037(3) 0.034(3) 0.007(2) 0.0148(19) -0.004(2)
N2 0.0100(13) 0.0163(16) 0.0121(15) -0.0011(12) -0.0003(11) 0.0027(12)
C31 0.036(2) 0.027(3) 0.039(3) 0.016(2) 0.010(2) -0.0070(19)
N1 0.0110(14) 0.0184(17) 0.0149(15) 0.0004(12) -0.0012(11) 0.0054(12)
C5 0.029(2) 0.022(2) 0.015(2) 0.0001(16) 0.0065(16) 0.0016(17)
C10 0.0159(17) 0.018(2) 0.024(2) -0.0030(16) -0.0015(15) 0.0008(15)
C38 0.029(2) 0.029(3) 0.035(3) -0.019(2) -0.0026(19) -0.0055(19)
C11 0.027(2) 0.013(2) 0.030(2) -0.0017(17) 0.0000(17) 0.0075(16)
C7 0.0156(17) 0.0158(19) 0.0112(17) -0.0005(14) -0.0016(13) 0.0006(14)
C27 0.0119(16) 0.017(2) 0.022(2) 0.0014(16) 0.0010(14) 0.0007(14)
C25 0.0166(19) 0.026(2) 0.031(2) 0.0029(19) -0.0008(16) 0.0088(16)
C29 0.0201(18) 0.0144(19) 0.0174(19) 0.0035(15) 0.0007(15) -0.0003(15)
C30 0.032(2) 0.021(2) 0.032(2) 0.0096(19) 0.0025(18) -0.0011(18)
C22 0.0102(15) 0.0123(18) 0.0154(18) -0.0038(14) 0.0029(13) 0.0052(13)
C9 0.0067(15) 0.020(2) 0.0146(18) 0.0003(15) 0.0023(13) 0.0055(13)
C37 0.030(2) 0.043(3) 0.029(2) -0.012(2) -0.0107(18) -0.005(2)
C4 0.035(2) 0.017(2) 0.0120(18) -0.0009(16) -0.0020(15) -0.0012(18)
C36 0.0183(19) 0.026(2) 0.029(2) -0.0005(19) -0.0075(16) -0.0010(17)
C2 0.0148(16) 0.0163(18) 0.0143(17) -0.0020(16) 0.0009(13) 0.0005(15)
C3 0.0209(18) 0.020(2) 0.0158(19) 0.0001(15) -0.0030(15) 0.0017(15)
C12 0.0098(16) 0.022(2) 0.029(2) 0.0037(17) -0.0007(15) 0.0069(15)
C15 0.0117(16) 0.0116(18) 0.0147(18) -0.0006(14) 0.0032(13) 0.0018(13)
C8 0.0135(17) 0.032(2) 0.0127(19) 0.0015(17) -0.0039(14) 0.0093(16)
C28 0.0153(17) 0.0136(19) 0.0116(17) 0.0011(14) 0.0024(13) -0.0013(14)
C34 0.0106(16) 0.0136(18) 0.0142(18) -0.0020(14) -0.0006(13) -0.0020(13)
C23 0.0121(17) 0.018(2) 0.022(2) -0.0012(16) 0.0002(14) -0.0014(14)
C35 0.0188(18) 0.022(2) 0.018(2) 0.0016(16) -0.0072(15) -0.0013(16)
C6 0.0166(18) 0.017(2) 0.0187(19) 0.0003(16) 0.0040(14) 0.0042(15)
C24 0.0129(17) 0.028(2) 0.034(2) -0.0029(19) -0.0009(16) 0.0043(16)
C13 0.0118(17) 0.024(2) 0.030(2) -0.0030(18) -0.0036(15) 0.0003(15)
C39 0.0209(18) 0.027(2) 0.021(2) -0.0105(19) 0.0017(15) -0.0003(18)
C14 0.0137(17) 0.0152(19) 0.025(2) 0.0005(16) -0.0007(15) 0.0000(14)
C1 0.0108(15) 0.0124(19) 0.0152(17) 0.0014(14) 0.0012(13) 0.0001(13)
C16A 0.015(3) 0.012(2) 0.022(4) 0.000(2) 0.008(3) 0.005(2)
C21A 0.021(4) 0.013(3) 0.029(4) 0.001(3) 0.001(3) 0.005(2)
C20A 0.026(4) 0.015(3) 0.034(5) 0.003(3) -0.003(3) 0.005(3)
C19A 0.022(4) 0.012(3) 0.026(5) 0.002(3) 0.004(3) 0.008(2)
C18A 0.021(4) 0.011(2) 0.024(6) 0.001(3) 0.005(3) 0.007(2)
C17A 0.015(3) 0.011(3) 0.021(5) 0.002(2) 0.007(3) 0.004(2)
C16 0.015(4) 0.015(3) 0.023(5) 0.008(3) 0.006(4) 0.005(3)
C21 0.025(5) 0.014(4) 0.032(6) 0.007(4) -0.004(4) 0.006(3)
C20 0.024(5) 0.014(4) 0.032(6) 0.007(4) -0.001(4) 0.007(3)
C19 0.024(5) 0.014(3) 0.032(7) 0.006(3) 0.002(4) 0.006(3)
C18 0.019(5) 0.016(3) 0.022(7) 0.009(3) 0.009(3) 0.002(3)
C17 0.019(4) 0.016(3) 0.027(7) 0.008(3) 0.004(4) 0.003(3)

loop_
_atom_type_symbol
_atom_type_description
_atom_type_scat_dispersion_real
_atom_type_scat_dispersion_imag
_atom_type_scat_source
C C 0.0033 0.0016 'International Tables Vol C Tables 4.2.6.8 and 6.1.1.4'
H H 0.0000 0.0000 'International Tables Vol C Tables 4.2.6.8 and 6.1.1.4'
Cl Cl 0.1484 0.1585 'International Tables Vol C Tables 4.2.6.8 and 6.1.1.4'
F F 0.0171 0.0103 'International Tables Vol C Tables 4.2.6.8 and 6.1.1.4'
N N 0.0061 0.0033 'International Tables Vol C Tables 4.2.6.8 and 6.1.1.4'
P P 0.1023 0.0942 'International Tables Vol C Tables 4.2.6.8 and 6.1.1.4'
Ru Ru -1.2594 0.8363 'International Tables Vol C Tables 4.2.6.8 and 6.1.1.4'

loop_
_geom_angle_atom_site_label_1
_geom_angle_atom_site_label_2
_geom_angle_atom_site_label_3
_geom_angle
Cl2 Ru1 P1 90.18(3)
Cl1 Ru1 Cl2 168.28(3)
Cl1 Ru1 P1 88.62(3)
C15 Ru1 Cl2 88.32(12)
C15 Ru1 Cl1 103.39(12)
C15 Ru1 P1 94.75(11)
C15 Ru1 C1 100.60(14)
C1 Ru1 Cl2 88.32(10)
C1 Ru1 Cl1 89.74(10)
C1 Ru1 P1 164.53(10)
C22 P1 Ru1 111.64(12)
C22 P1 C34 102.52(16)
C28 P1 Ru1 114.28(12)
C28 P1 C22 102.42(16)
C28 P1 C34 110.96(16)
C34 P1 Ru1 113.81(11)
H33A C33 H33B 108.1
C32 C33 H33A 109.6
C32 C33 H33B 109.6
C32 C33 C28 110.3(3)
C28 C33 H33A 109.6
C28 C33 H33B 109.6
Cl3 C40 Cl4 111.8(3)
Cl3 C40 H40A 109.3
Cl3 C40 H40B 109.3
Cl4 C40 H40A 109.3
Cl4 C40 H40B 109.3
H40A C40 H40B 107.9
H26A C26 H26B 108.0
C27 C26 H26A 109.4
C27 C26 H26B 109.4
C27 C26 C25 111.1(3)
C25 C26 H26A 109.4
C25 C26 H26B 109.4
C33 C32 H32A 109.2
C33 C32 H32B 109.2
H32A C32 H32B 107.9
C31 C32 C33 111.9(3)
C31 C32 H32A 109.2
C31 C32 H32B 109.2
C7 N2 C9 121.0(3)
C1 N2 C7 112.4(3)
C1 N2 C9 126.7(3)
C32 C31 H31A 109.3
C32 C31 H31B 109.3
H31A C31 H31B 107.9
C30 C31 C32 111.7(4)
C30 C31 H31A 109.3
C30 C31 H31B 109.3
C2 N1 C8 123.1(3)
C1 N1 C2 112.2(3)
C1 N1 C8 124.4(3)
C4 C5 H5 119.2
C6 C5 H5 119.2
C6 C5 C4 121.5(3)
C11 C10 H10 120.5
C9 C10 H10 120.5
C9 C10 C11 118.9(4)
H38A C38 H38B 107.9
C37 C38 H38A 109.2
C37 C38 H38B 109.2
C37 C38 C39 112.1(4)
C39 C38 H38A 109.2
C39 C38 H38B 109.2
C10 C11 H11 120.2
C12 C11 C10 119.6(4)
C12 C11 H11 120.2
C2 C7 N2 106.8(3)
C2 C7 C6 122.3(3)
C6 C7 N2 130.9(3)
C26 C27 H27A 109.4
C26 C27 H27B 109.4
C26 C27 C22 111.3(3)
H27A C27 H27B 108.0
C22 C27 H27A 109.4
C22 C27 H27B 109.4
C26 C25 H25A 109.6
C26 C25 H25B 109.6
C26 C25 C24 110.3(3)
H25A C25 H25B 108.1
C24 C25 H25A 109.6
C24 C25 H25B 109.6
H29A C29 H29B 108.1
C30 C29 H29A 109.5
C30 C29 H29B 109.5
C30 C29 C28 110.6(3)
C28 C29 H29A 109.5
C28 C29 H29B 109.5
C31 C30 H30A 109.2
C31 C30 H30B 109.2
C29 C30 C31 112.1(4)
C29 C30 H30A 109.2
C29 C30 H30B 109.2
H30A C30 H30B 107.9
P1 C22 H22 106.6
C27 C22 P1 112.3(2)
C27 C22 H22 106.6
C27 C22 C23 111.4(3)
C23 C22 P1 113.0(2)
C23 C22 H22 106.6
C10 C9 N2 118.2(3)
C10 C9 C14 122.0(3)
C14 C9 N2 119.8(3)
C38 C37 H37A 109.3
C38 C37 H37B 109.3
H37A C37 H37B 107.9
C36 C37 C38 111.8(3)
C36 C37 H37A 109.3
C36 C37 H37B 109.3
C5 C4 H4 119.0
C3 C4 C5 122.1(4)
C3 C4 H4 119.0
C37 C36 H36A 109.4
C37 C36 H36B 109.4
C37 C36 C35 110.9(3)
H36A C36 H36B 108.0
C35 C36 H36A 109.4
C35 C36 H36B 109.4
C7 C2 N1 105.1(3)
C7 C2 C3 121.7(3)
C3 C2 N1 133.2(3)
C4 C3 C2 116.2(3)
C4 C3 H3 121.9
C2 C3 H3 121.9
C11 C12 H12 119.6
C11 C12 C13 120.7(4)
C13 C12 H12 119.6
Ru1 C15 H15 110.9
Ru1 C15 H15A 113.0
C16A C15 Ru1 138.3(5)
C16A C15 H15 110.9
C16 C15 Ru1 133.9(7)
C16 C15 H15A 113.0
F1 C8 N1 110.2(3)
F2 C8 F1 108.2(3)
F2 C8 F3 107.0(3)
F2 C8 N1 111.1(3)
F3 C8 F1 107.8(3)
F3 C8 N1 112.4(3)
P1 C28 H28 104.8
C33 C28 P1 116.2(3)
C33 C28 H28 104.8
C29 C28 P1 114.5(2)
C29 C28 C33 110.5(3)
C29 C28 H28 104.8
P1 C34 H34 105.0
C35 C34 P1 113.5(3)
C35 C34 H34 105.0
C35 C34 C39 109.0(3)
C39 C34 P1 118.0(2)
C39 C34 H34 105.0
C22 C23 H23A 109.4
C22 C23 H23B 109.4
H23A C23 H23B 108.0
C24 C23 C22 111.4(3)
C24 C23 H23A 109.4
C24 C23 H23B 109.4
C36 C35 C34 110.1(3)
C36 C35 H35A 109.6
C36 C35 H35B 109.6
C34 C35 H35A 109.6
C34 C35 H35B 109.6
H35A C35 H35B 108.1
C5 C6 C7 116.2(3)
C5 C6 H6 121.9
C7 C6 H6 121.9
C25 C24 H24A 109.3
C25 C24 H24B 109.3
C23 C24 C25 111.6(3)
C23 C24 H24A 109.3
C23 C24 H24B 109.3
H24A C24 H24B 108.0
C12 C13 H13 120.1
C12 C13 C14 119.8(4)
C14 C13 H13 120.1
C38 C39 C34 109.6(3)
C38 C39 H39A 109.7
C38 C39 H39B 109.7
C34 C39 H39A 109.7
C34 C39 H39B 109.7
H39A C39 H39B 108.2
C9 C14 C13 119.0(4)
C9 C14 H14 120.5
C13 C14 H14 120.5
N2 C1 Ru1 133.4(3)
N2 C1 N1 103.4(3)
N1 C1 Ru1 123.1(2)
C21A C16A C15 115.2(7)
C21A C16A C17A 120.0
C17A C16A C15 124.7(7)
C16A C21A H21A 120.0
C20A C21A C16A 120.0
C20A C21A H21A 120.0
C21A C20A H20A 120.0
C21A C20A C19A 120.0
C19A C20A H20A 120.0
C20A C19A H19A 120.0
C20A C19A C18A 120.0
C18A C19A H19A 120.0
C19A C18A H18A 120.0
C17A C18A C19A 120.0
C17A C18A H18A 120.0
C16A C17A H17A 120.0
C18A C17A C16A 120.0
C18A C17A H17A 120.0
C21 C16 C15 118.2(8)
C21 C16 C17 120.0
C17 C16 C15 121.8(8)
C16 C21 H21 120.0
C16 C21 C20 120.0
C20 C21 H21 120.0
C21 C20 H20 120.0
C19 C20 C21 120.0
C19 C20 H20 120.0
C20 C19 H19 120.0
C20 C19 C18 120.0
C18 C19 H19 120.0
C19 C18 H18 120.0
C17 C18 C19 120.0
C17 C18 H18 120.0
C16 C17 H17 120.0
C18 C17 C16 120.0
C18 C17 H17 120.0

loop_
_geom_bond_atom_site_label_1
_geom_bond_atom_site_label_2
_geom_bond_distance
Ru1 Cl2 2.3892(10)
Ru1 Cl1 2.3885(10)
Ru1 P1 2.4395(10)
Ru1 C15 1.850(3)
Ru1 C1 2.060(3)
Cl3 C40 1.750(5)
Cl4 C40 1.762(6)
P1 C22 1.860(3)
P1 C28 1.854(4)
P1 C34 1.861(4)
F1 C8 1.335(4)
F2 C8 1.324(5)
F3 C8 1.327(5)
C33 H33A 0.9900
C33 H33B 0.9900
C33 C32 1.528(6)
C33 C28 1.536(5)
C40 H40A 0.9900
C40 H40B 0.9900
C26 H26A 0.9900
C26 H26B 0.9900
C26 C27 1.525(5)
C26 C25 1.528(6)
C32 H32A 0.9900
C32 H32B 0.9900
C32 C31 1.524(6)
N2 C7 1.406(4)
N2 C9 1.441(4)
N2 C1 1.349(4)
C31 H31A 0.9900
C31 H31B 0.9900
C31 C30 1.524(6)
N1 C2 1.405(4)
N1 C8 1.414(4)
N1 C1 1.390(4)
C5 H5 0.9500
C5 C4 1.397(6)
C5 C6 1.385(5)
C10 H10 0.9500
C10 C11 1.394(5)
C10 C9 1.375(5)
C38 H38A 0.9900
C38 H38B 0.9900
C38 C37 1.527(6)
C38 C39 1.535(5)
C11 H11 0.9500
C11 C12 1.380(6)
C7 C2 1.377(5)
C7 C6 1.391(5)
C27 H27A 0.9900
C27 H27B 0.9900
C27 C22 1.536(5)
C25 H25A 0.9900
C25 H25B 0.9900
C25 C24 1.528(6)
C29 H29A 0.9900
C29 H29B 0.9900
C29 C30 1.523(5)
C29 C28 1.529(5)
C30 H30A 0.9900
C30 H30B 0.9900
C22 H22 1.0000
C22 C23 1.541(5)
C9 C14 1.377(5)
C37 H37A 0.9900
C37 H37B 0.9900
C37 C36 1.514(6)
C4 H4 0.9500
C4 C3 1.380(5)
C36 H36A 0.9900
C36 H36B 0.9900
C36 C35 1.526(5)
C2 C3 1.395(5)
C3 H3 0.9500
C12 H12 0.9500
C12 C13 1.385(6)
C15 H15 0.9500
C15 H15A 0.9500
C15 C16A 1.470(7)
C15 C16 1.483(9)
C28 H28 1.0000
C34 H34 1.0000
C34 C35 1.532(5)
C34 C39 1.537(5)
C23 H23A 0.9900
C23 H23B 0.9900
C23 C24 1.525(5)
C35 H35A 0.9900
C35 H35B 0.9900
C6 H6 0.9500
C24 H24A 0.9900
C24 H24B 0.9900
C13 H13 0.9500
C13 C14 1.387(5)
C39 H39A 0.9900
C39 H39B 0.9900
C14 H14 0.9500
C16A C21A 1.3900
C16A C17A 1.3900
C21A H21A 0.9500
C21A C20A 1.3900
C20A H20A 0.9500
C20A C19A 1.3900
C19A H19A 0.9500
C19A C18A 1.3900
C18A H18A 0.9500
C18A C17A 1.3900
C17A H17A 0.9500
C16 C21 1.3900
C16 C17 1.3900
C21 H21 0.9500
C21 C20 1.3900
C20 H20 0.9500
C20 C19 1.3900
C19 H19 0.9500
C19 C18 1.3900
C18 H18 0.9500
C18 C17 1.3900
C17 H17 0.9500

loop_
_geom_torsion_atom_site_label_1
_geom_torsion_atom_site_label_2
_geom_torsion_atom_site_label_3
_geom_torsion_atom_site_label_4
_geom_torsion
Ru1 P1 C22 C27 60.6(3)
Ru1 P1 C22 C23 -66.3(3)
Ru1 P1 C28 C33 174.9(2)
Ru1 P1 C28 C29 -54.4(3)
Ru1 P1 C34 C35 72.7(3)
Ru1 P1 C34 C39 -157.9(3)
Ru1 C15 C16A C21A 163.7(5)
Ru1 C15 C16A C17A -13.9(15)
Ru1 C15 C16 C21 161.2(5)
Ru1 C15 C16 C17 -16.5(18)
Cl2 Ru1 C15 C16A 175.2(10)
Cl2 Ru1 C15 C16 171.0(13)
Cl1 Ru1 C15 C16A -5.1(10)
Cl1 Ru1 C15 C16 -9.3(13)
P1 Ru1 C15 C16A -94.8(10)
P1 Ru1 C15 C16 -99.0(13)
P1 C22 C23 C24 -179.3(3)
P1 C34 C35 C36 -165.1(3)
P1 C34 C39 C38 169.3(3)
C33 C32 C31 C30 53.4(5)
C26 C27 C22 P1 178.2(3)
C26 C27 C22 C23 -54.0(4)
C26 C25 C24 C23 57.0(4)
C32 C33 C28 P1 -169.6(3)
C32 C33 C28 C29 57.8(4)
C32 C31 C30 C29 -53.2(5)
N2 C7 C2 N1 -1.2(4)
N2 C7 C2 C3 178.6(3)
N2 C7 C6 C5 -179.0(4)
N2 C9 C14 C13 178.6(3)
N1 C2 C3 C4 -179.9(4)
C5 C4 C3 C2 0.9(6)
C10 C11 C12 C13 -0.6(6)
C10 C9 C14 C13 1.9(6)
C38 C37 C36 C35 54.0(5)
C11 C10 C9 N2 -178.5(3)
C11 C10 C9 C14 -1.7(6)
C11 C12 C13 C14 0.7(6)
C7 N2 C9 C10 70.4(5)
C7 N2 C9 C14 -106.4(4)
C7 N2 C1 Ru1 176.7(3)
C7 N2 C1 N1 -0.3(4)
C7 C2 C3 C4 0.3(6)
C27 C26 C25 C24 -57.5(4)
C27 C22 C23 C24 53.3(4)
C25 C26 C27 C22 56.4(4)
C30 C29 C28 P1 168.9(3)
C30 C29 C28 C33 -57.6(4)
C22 P1 C28 C33 54.0(3)
C22 P1 C28 C29 -175.3(3)
C22 P1 C34 C35 -166.6(3)
C22 P1 C34 C39 -37.2(3)
C22 C23 C24 C25 -55.1(4)
C9 N2 C7 C2 -178.5(3)
C9 N2 C7 C6 1.2(6)
C9 N2 C1 Ru1 -3.8(6)
C9 N2 C1 N1 179.1(3)
C9 C10 C11 C12 1.1(6)
C37 C38 C39 C34 55.6(5)
C37 C36 C35 C34 -58.6(4)
C4 C5 C6 C7 0.6(6)
C2 N1 C8 F1 166.9(3)
C2 N1 C8 F2 47.0(5)
C2 N1 C8 F3 -72.8(5)
C2 N1 C1 Ru1 -177.9(2)
C2 N1 C1 N2 -0.5(4)
C2 C7 C6 C5 0.6(6)
C12 C13 C14 C9 -1.4(6)
C15 C16A C21A C20A -177.8(11)
C15 C16A C17A C18A 177.6(12)
C15 C16 C21 C20 -177.7(15)
C15 C16 C17 C18 177.6(16)
C8 N1 C2 C7 175.9(3)
C8 N1 C2 C3 -3.9(7)
C8 N1 C1 Ru1 7.4(5)
C8 N1 C1 N2 -175.2(3)
C28 P1 C22 C27 -176.7(3)
C28 P1 C22 C23 56.4(3)
C28 P1 C34 C35 -57.8(3)
C28 P1 C34 C39 71.5(3)
C28 C33 C32 C31 -55.7(5)
C28 C29 C30 C31 55.4(5)
C34 P1 C22 C27 -61.6(3)
C34 P1 C22 C23 171.5(3)
C34 P1 C28 C33 -54.8(3)
C34 P1 C28 C29 76.0(3)
C35 C34 C39 C38 -59.3(4)
C6 C5 C4 C3 -1.4(6)
C6 C7 C2 N1 179.1(3)
C6 C7 C2 C3 -1.1(6)
C39 C38 C37 C36 -53.1(5)
C39 C34 C35 C36 61.2(4)
C1 Ru1 C15 C16A 87.2(10)
C1 Ru1 C15 C16 83.0(13)
C1 N2 C7 C2 1.0(4)
C1 N2 C7 C6 -179.3(4)
C1 N2 C9 C10 -109.0(4)
C1 N2 C9 C14 74.1(5)
C1 N1 C2 C7 1.1(4)
C1 N1 C2 C3 -178.7(4)
C1 N1 C8 F1 -18.9(5)
C1 N1 C8 F2 -138.8(3)
C1 N1 C8 F3 101.4(4)
C16A C15 C16 C21 14(16)
C16A C15 C16 C17 -164(18)
C16A C21A C20A C19A 0.0
C21A C16A C17A C18A 0.0
C21A C20A C19A C18A 0.0
C20A C19A C18A C17A 0.0
C19A C18A C17A C16A 0.0
C17A C16A C21A C20A 0.0
C16 C15 C16A C21A -161(18)
C16 C15 C16A C17A 22(17)
C16 C21 C20 C19 0.0
C21 C16 C17 C18 0.0
C21 C20 C19 C18 0.0
C20 C19 C18 C17 0.0
C19 C18 C17 C16 0.0
C17 C16 C21 C20 0.0
